data_4326495
loop_
_publ_author_name
'Qi-Bing Bo'
'Hong-Yan Wang'
'Da-Qi Wang'
'Zhen-Wei Zhang'
'Jin-Ling Miao'
'Guo-Xin Sun'

_publ_section_title
;
 Structure and Photoluminescence Tuning Features of Mn2+- and
 Ln3+-Activated Zn-Based Heterometal-Organic Frameworks (MOFs) with a
 Single 5-Methylisophthalic Acid Ligand
;
_journal_name_full 'Inorganic Chemistry'
_journal_page_first 10163
_journal_page_last 10177
_journal_paper_doi 10.1021/ic201124c
_journal_volume 50
_journal_year 2011
_chemical_formula_sum 'C18 H13 O9 Sm Zn'
_chemical_formula_weight 589.00
_chemical_name_systematic
; 

 ? 

;
_space_group_IT_number 62
_symmetry_cell_setting orthorhombic
_symmetry_space_group_name_Hall '-P 2ac 2n'
_symmetry_space_group_name_H-M 'P n m a'
_atom_sites_solution_hydrogens geom
_atom_sites_solution_primary direct
_atom_sites_solution_secondary difmap
_audit_creation_method SHELXL-97
_cell_angle_alpha 90.00
_cell_angle_beta 90.00
_cell_angle_gamma 90.00
_cell_formula_units_Z 8
_cell_length_a 7.2480(3)
_cell_length_b 24.9022(15)
_cell_length_c 20.3892(12)
_cell_measurement_temperature 298(2)
_cell_volume 3680.1(3)
_computing_structure_refinement 'SHELXL-97 (Sheldrick, 1997)'
_computing_structure_solution 'SHELXS-97 (Sheldrick, 1990)'
_diffrn_ambient_temperature 298(2)
_diffrn_measured_fraction_theta_full 0.991
_diffrn_measured_fraction_theta_max 0.991
_diffrn_radiation_monochromator graphite
_diffrn_radiation_source 'fine-focus sealed tube'
_diffrn_radiation_type MoK\a
_diffrn_radiation_wavelength 0.71073
_diffrn_reflns_av_R_equivalents 0.0389
_diffrn_reflns_av_sigmaI/netI 0.0403
_diffrn_reflns_limit_h_max 8
_diffrn_reflns_limit_h_min -8
_diffrn_reflns_limit_k_max 30
_diffrn_reflns_limit_k_min -25
_diffrn_reflns_limit_l_max 25
_diffrn_reflns_limit_l_min -23
_diffrn_reflns_number 11578
_diffrn_reflns_theta_full 25.98
_diffrn_reflns_theta_max 25.98
_diffrn_reflns_theta_min 3.27
_exptl_absorpt_coefficient_mu 4.515
_exptl_absorpt_correction_T_max 0.3260
_exptl_absorpt_correction_T_min 0.2254
_exptl_absorpt_correction_type multi-scan
_exptl_crystal_density_diffrn 2.126
_exptl_crystal_F_000 2280
_exptl_crystal_size_max 0.47
_exptl_crystal_size_mid 0.42
_exptl_crystal_size_min 0.32
_refine_diff_density_max 1.605
_refine_diff_density_min -1.373
_refine_diff_density_rms 0.155
_refine_ls_extinction_method none
_refine_ls_goodness_of_fit_ref 1.068
_refine_ls_hydrogen_treatment constr
_refine_ls_matrix_type full
_refine_ls_number_parameters 282
_refine_ls_number_reflns 3657
_refine_ls_number_restraints 12
_refine_ls_restrained_S_all 1.067
_refine_ls_R_factor_all 0.0498
_refine_ls_R_factor_gt 0.0414
_refine_ls_shift/su_max 0.001
_refine_ls_shift/su_mean 0.000
_refine_ls_structure_factor_coef Fsqd
_refine_ls_weighting_details 'calc w=1/[\s^2^(Fo^2^)+(0.0448P)^2^+18.6086P] where P=(Fo^2^+2Fc^2^)/3'
_refine_ls_weighting_scheme calc
_refine_ls_wR_factor_gt 0.0957
_refine_ls_wR_factor_ref 0.1006
_reflns_number_gt 3146
_reflns_number_total 3657
_reflns_threshold_expression >2sigma(I)
_cod_data_source_file ic201124c_si_002_4.cif
_cod_data_source_block Zn-Sm
_cod_database_code 4326495

loop_
_symmetry_equiv_pos_as_xyz
'x, y, z'
'-x+1/2, -y, z+1/2'
'x+1/2, -y+1/2, -z+1/2'
'-x, y+1/2, -z'
'-x, -y, -z'
'x-1/2, y, -z-1/2'
'-x-1/2, y-1/2, z-1/2'
'x, -y-1/2, z'

loop_
_atom_site_label
_atom_site_type_symbol
_atom_site_fract_x
_atom_site_fract_y
_atom_site_fract_z
_atom_site_U_iso_or_equiv
_atom_site_adp_type
_atom_site_occupancy
_atom_site_symmetry_multiplicity
_atom_site_calc_flag
_atom_site_refinement_flags
_atom_site_disorder_assembly
_atom_site_disorder_group
Sm1 Sm 0.26421(4) 0.537799(11) 0.485710(14) 0.01193(12) Uani 1 1 d . . .
Zn1 Zn 0.71823(9) 0.59901(3) 0.42337(3) 0.01704(17) Uani 1 1 d . . .
O9 O 0.6075(5) 0.55086(16) 0.48938(19) 0.0150(8) Uani 1 1 d . . .
H9 H 0.6194 0.5683 0.5250 0.08(3) Uiso 1 1 d R . .
O5 O 0.2846(6) 0.61204(18) 0.4134(2) 0.0300(11) Uani 1 1 d . . .
O1 O 0.8407(6) 0.55749(16) 0.3552(2) 0.0223(9) Uani 1 1 d . . .
O6 O 0.5498(6) 0.64899(18) 0.3828(3) 0.0347(12) Uani 1 1 d . . .
C13 C 0.0128(11) 0.7500 0.3343(4) 0.0178(18) Uani 1 2 d S . .
C10 C 0.3775(8) 0.6501(2) 0.3906(3) 0.0221(13) Uani 1 1 d . . .
C15 C 0.3745(11) 0.7500 0.3836(4) 0.0199(18) Uani 1 2 d S . .
H15 H 0.4964 0.7500 0.3978 0.024 Uiso 1 2 calc SR . .
C11 C 0.2826(8) 0.7013(2) 0.3728(3) 0.0190(13) Uani 1 1 d . . .
C12 C 0.1038(8) 0.7022(2) 0.3487(3) 0.0193(13) Uani 1 1 d . . .
H12 H 0.0426 0.6699 0.3420 0.023 Uiso 1 1 calc R . .
O7 O 0.8470(6) 0.65383(18) 0.4734(3) 0.0328(12) Uani 1 1 d . . .
C18 C 0.9980(12) 0.7500 0.5104(4) 0.0174(18) Uani 1 2 d S . .
H18 H 0.8869 0.7500 0.4875 0.021 Uiso 1 2 calc SR . .
C16 C 0.9951(9) 0.6503(2) 0.5066(3) 0.0193(13) Uani 1 1 d . . .
C1 C 0.9374(7) 0.5170(2) 0.3710(3) 0.0159(12) Uani 1 1 d . . .
C19 C 1.2457(9) 0.7016(3) 0.5605(4) 0.0388(19) Uani 1 1 d . A .
H19 H 1.3013 0.6692 0.5717 0.047 Uiso 1 1 calc R . .
C2 C 0.9929(7) 0.4795(2) 0.3180(3) 0.0148(12) Uani 1 1 d . . .
C14 C -0.1765(13) 0.7500 0.3036(5) 0.033(2) Uani 1 2 d S . .
H14C H -0.2550 0.7745 0.3270 0.050 Uiso 0.50 1 calc PR . .
H14A H -0.2277 0.7145 0.3057 0.050 Uiso 0.50 1 calc PR . .
H14B H -0.1674 0.7611 0.2587 0.050 Uiso 0.50 1 calc PR . .
C17 C 1.0796(8) 0.7018(2) 0.5271(3) 0.0184(13) Uani 1 1 d . . .
C20 C 1.3297(17) 0.7500 0.5775(7) 0.052(3) Uani 1 2 d S . .
C21 C 1.489(4) 0.7500 0.6277(15) 0.052(8) Uani 0.50 2 d SPU A 1
H21B H 1.4556 0.7280 0.6646 0.078 Uiso 0.25 1 calc PR A 1
H21C H 1.5112 0.7861 0.6424 0.078 Uiso 0.25 1 calc PR A 1
H21A H 1.5982 0.7359 0.6076 0.078 Uiso 0.25 1 calc PR A 1
C21' C 1.544(4) 0.7500 0.5949(14) 0.054(8) Uani 0.50 2 d SPU A 2
H21E H 1.5628 0.7324 0.6363 0.080 Uiso 0.25 1 calc PR A 2
H21F H 1.5877 0.7863 0.5976 0.080 Uiso 0.25 1 calc PR A 2
H21D H 1.6110 0.7312 0.5614 0.080 Uiso 0.25 1 calc PR A 2
O8 O 1.0667(6) 0.60620(17) 0.5220(2) 0.0258(10) Uani 1 1 d . . .
O2 O 0.9823(5) 0.50691(15) 0.43067(18) 0.0157(8) Uani 1 1 d . . .
C9 C 0.9739(7) 0.4938(2) 0.2527(3) 0.0151(12) Uani 1 1 d . . .
H9A H 0.9263 0.5272 0.2414 0.018 Uiso 1 1 calc R . .
C3 C 1.0579(8) 0.4287(2) 0.3341(3) 0.0183(13) Uani 1 1 d . . .
H3 H 1.0717 0.4195 0.3780 0.022 Uiso 1 1 calc R . .
C7 C 1.0266(8) 0.4578(2) 0.2040(3) 0.0174(12) Uani 1 1 d . . .
C4 C 1.1030(8) 0.3912(2) 0.2860(3) 0.0212(13) Uani 1 1 d . . .
C8 C 1.0134(8) 0.4715(2) 0.1327(3) 0.0174(12) Uani 1 1 d . . .
C6 C 1.0923(8) 0.4070(2) 0.2212(3) 0.0187(13) Uani 1 1 d . . .
H6 H 1.1296 0.3834 0.1884 0.022 Uiso 1 1 calc R . .
C5 C 1.1642(12) 0.3350(3) 0.3039(4) 0.0418(19) Uani 1 1 d . . .
H5A H 1.0586 0.3140 0.3160 0.063 Uiso 1 1 calc R . .
H5C H 1.2487 0.3366 0.3401 0.063 Uiso 1 1 calc R . .
H5B H 1.2241 0.3187 0.2669 0.063 Uiso 1 1 calc R . .
O3 O 1.1263(6) 0.44902(17) 0.09417(19) 0.0214(9) Uani 1 1 d . . .
O4 O 0.8899(5) 0.50406(17) 0.1148(2) 0.0217(10) Uani 1 1 d . . .

loop_
_atom_site_aniso_label
_atom_site_aniso_U_11
_atom_site_aniso_U_22
_atom_site_aniso_U_33
_atom_site_aniso_U_23
_atom_site_aniso_U_13
_atom_site_aniso_U_12
Sm1 0.00986(16) 0.01575(18) 0.01019(19) 0.00070(10) -0.00098(11) 0.00102(10)
Zn1 0.0148(3) 0.0169(4) 0.0194(4) 0.0024(3) 0.0035(3) 0.0008(2)
O9 0.016(2) 0.017(2) 0.013(2) -0.0012(16) -0.0008(16) -0.0019(16)
O5 0.030(3) 0.025(2) 0.035(3) 0.012(2) 0.008(2) 0.0013(19)
O1 0.025(2) 0.027(2) 0.015(2) 0.0013(18) 0.0020(19) 0.0095(19)
O6 0.020(2) 0.029(3) 0.055(3) 0.017(2) 0.003(2) 0.0057(19)
C13 0.014(4) 0.028(5) 0.011(4) 0.000 0.003(3) 0.000
C10 0.021(3) 0.023(3) 0.022(3) 0.008(3) 0.001(3) 0.003(2)
C15 0.013(4) 0.030(5) 0.016(5) 0.000 0.000(4) 0.000
C11 0.020(3) 0.022(3) 0.015(3) 0.001(2) -0.001(2) 0.000(2)
C12 0.021(3) 0.017(3) 0.020(3) 0.000(2) 0.001(3) -0.003(2)
O7 0.025(3) 0.021(2) 0.052(3) -0.007(2) -0.007(2) -0.0012(19)
C18 0.018(4) 0.017(4) 0.017(5) 0.000 -0.006(4) 0.000
C16 0.023(3) 0.014(3) 0.021(3) 0.000(2) 0.008(3) 0.004(2)
C1 0.010(3) 0.028(3) 0.010(3) -0.001(2) 0.001(2) -0.004(2)
C19 0.031(4) 0.033(4) 0.052(5) 0.001(4) -0.026(4) 0.009(3)
C2 0.007(2) 0.028(3) 0.010(3) 0.001(2) 0.002(2) -0.002(2)
C14 0.023(5) 0.033(6) 0.043(7) 0.000 -0.008(5) 0.000
C17 0.021(3) 0.015(3) 0.019(3) 0.001(2) 0.000(3) 0.001(2)
C20 0.046(7) 0.041(7) 0.068(9) 0.000 -0.037(7) 0.000
C21 0.035(13) 0.059(14) 0.061(15) 0.000 -0.035(12) 0.000
C21' 0.049(14) 0.064(15) 0.048(15) 0.000 -0.031(12) 0.000
O8 0.037(3) 0.018(2) 0.022(2) 0.0005(17) 0.008(2) 0.0091(19)
O2 0.0128(19) 0.027(2) 0.0070(19) -0.0014(16) -0.0014(16) 0.0017(16)
C9 0.010(2) 0.024(3) 0.011(3) 0.002(2) 0.000(2) 0.002(2)
C3 0.015(3) 0.030(3) 0.009(3) 0.001(2) 0.001(2) 0.000(2)
C7 0.014(3) 0.026(3) 0.012(3) 0.002(2) 0.000(2) -0.003(2)
C4 0.022(3) 0.024(3) 0.017(3) 0.005(2) 0.001(3) 0.002(2)
C8 0.015(3) 0.023(3) 0.014(3) 0.000(2) 0.000(2) -0.005(2)
C6 0.014(3) 0.026(3) 0.016(3) -0.003(2) 0.002(2) 0.002(2)
C5 0.058(5) 0.039(4) 0.028(4) 0.008(3) 0.006(4) 0.018(4)
O3 0.023(2) 0.034(3) 0.007(2) -0.0017(17) 0.0023(18) 0.0074(18)
O4 0.020(2) 0.032(3) 0.013(2) 0.0020(17) 0.0009(18) 0.0073(18)

loop_
_atom_type_symbol
_atom_type_description
_atom_type_scat_dispersion_real
_atom_type_scat_dispersion_imag
_atom_type_scat_source
C C 0.0033 0.0016 'International Tables Vol C Tables 4.2.6.8 and 6.1.1.4'
H H 0.0000 0.0000 'International Tables Vol C Tables 4.2.6.8 and 6.1.1.4'
O O 0.0106 0.0060 'International Tables Vol C Tables 4.2.6.8 and 6.1.1.4'
Sm Sm -0.1638 3.4418 'International Tables Vol C Tables 4.2.6.8 and 6.1.1.4'
Zn Zn 0.2839 1.4301 'International Tables Vol C Tables 4.2.6.8 and 6.1.1.4'

loop_
_geom_angle_atom_site_label_1
_geom_angle_atom_site_label_2
_geom_angle_atom_site_label_3
_geom_angle
_geom_angle_site_symmetry_1
_geom_angle_site_symmetry_3
O8 Sm1 O5 70.59(15) 1_455 .
O8 Sm1 O3 79.04(15) 1_455 2_665
O5 Sm1 O3 116.82(16) . 2_665
O8 Sm1 O4 139.21(14) 1_455 6_556
O5 Sm1 O4 73.60(15) . 6_556
O3 Sm1 O4 135.95(14) 2_665 6_556
O8 Sm1 O9 145.22(14) 1_455 5_666
O5 Sm1 O9 143.98(14) . 5_666
O3 Sm1 O9 78.72(14) 2_665 5_666
O4 Sm1 O9 73.54(13) 6_556 5_666
O8 Sm1 O2 82.16(15) 1_455 1_455
O5 Sm1 O2 90.69(15) . 1_455
O3 Sm1 O2 138.42(14) 2_665 1_455
O4 Sm1 O2 79.37(13) 6_556 1_455
O9 Sm1 O2 97.37(13) 5_666 1_455
O8 Sm1 O9 120.11(15) 1_455 .
O5 Sm1 O9 81.69(14) . .
O3 Sm1 O9 67.83(13) 2_665 .
O4 Sm1 O9 72.18(13) 6_556 .
O9 Sm1 O9 74.60(14) 5_666 .
O2 Sm1 O9 151.55(13) 1_455 .
O8 Sm1 O2 72.38(14) 1_455 5_666
O5 Sm1 O2 138.90(13) . 5_666
O3 Sm1 O2 72.00(13) 2_665 5_666
O4 Sm1 O2 130.18(13) 6_556 5_666
O9 Sm1 O2 75.48(12) 5_666 5_666
O2 Sm1 O2 67.04(14) 1_455 5_666
O9 Sm1 O2 133.49(12) . 5_666
O8 Sm1 Sm1 146.00(12) 1_455 5_666
O5 Sm1 Sm1 114.21(11) . 5_666
O3 Sm1 Sm1 68.80(10) 2_665 5_666
O4 Sm1 Sm1 68.24(10) 6_556 5_666
O9 Sm1 Sm1 37.85(9) 5_666 5_666
O2 Sm1 Sm1 129.72(9) 1_455 5_666
O9 Sm1 Sm1 36.76(9) . 5_666
O2 Sm1 Sm1 106.40(8) 5_666 5_666
O6 Zn1 O7 94.3(2) . .
O6 Zn1 O1 109.0(2) . .
O7 Zn1 O1 121.9(2) . .
O6 Zn1 O9 115.27(18) . .
O7 Zn1 O9 105.33(19) . .
O1 Zn1 O9 110.47(17) . .
Zn1 O9 Sm1 122.34(18) . 5_666
Zn1 O9 Sm1 117.48(17) . .
Sm1 O9 Sm1 105.40(14) 5_666 .
C10 O5 Sm1 148.8(4) . .
C1 O1 Zn1 119.6(4) . .
C10 O6 Zn1 126.0(4) . .
C12 C13 C12 117.5(7) 8_575 .
C12 C13 C14 121.3(4) 8_575 .
C12 C13 C14 121.3(4) . .
O5 C10 O6 124.3(6) . .
O5 C10 C11 119.3(5) . .
O6 C10 C11 116.4(5) . .
C11 C15 C11 119.9(8) 8_575 .
C12 C11 C15 119.1(6) . .
C12 C11 C10 122.0(5) . .
C15 C11 C10 118.8(5) . .
C11 C12 C13 122.1(6) . .
C16 O7 Zn1 129.5(4) . .
C17 C18 C17 120.8(8) 8_575 .
O8 C16 O7 122.9(6) . .
O8 C16 C17 121.1(6) . .
O7 C16 C17 116.0(5) . .
O1 C1 O2 122.4(5) . .
O1 C1 C2 117.7(5) . .
O2 C1 C2 119.9(5) . .
C17 C19 C20 120.0(7) . .
C9 C2 C3 119.6(5) . .
C9 C2 C1 120.8(5) . .
C3 C2 C1 119.5(5) . .
C18 C17 C19 119.7(6) . .
C18 C17 C16 120.4(6) . .
C19 C17 C16 119.8(6) . .
C19 C20 C19 119.7(10) . 8_575
C19 C20 C21 119.4(5) . .
C19 C20 C21 119.4(5) 8_575 .
C19 C20 C21' 118.8(6) . .
C19 C20 C21' 118.8(6) 8_575 .
C21 C20 C21' 28.8(14) . .
C16 O8 Sm1 144.1(4) . 1_655
C1 O2 Sm1 125.7(3) . 1_655
C1 O2 Sm1 120.6(3) . 5_666
Sm1 O2 Sm1 112.96(14) 1_655 5_666
C2 C9 C7 119.6(5) . .
C2 C3 C4 121.6(5) . .
C9 C7 C6 119.9(5) . .
C9 C7 C8 121.9(5) . .
C6 C7 C8 118.2(5) . .
C6 C4 C3 118.0(6) . .
C6 C4 C5 120.7(6) . .
C3 C4 C5 121.3(6) . .
O4 C8 O3 124.2(5) . .
O4 C8 C7 118.3(5) . .
O3 C8 C7 117.5(5) . .
C4 C6 C7 121.2(5) . .
C8 O3 Sm1 137.3(4) . 2_664
C8 O4 Sm1 138.0(4) . 6_656

loop_
_geom_bond_atom_site_label_1
_geom_bond_atom_site_label_2
_geom_bond_distance
_geom_bond_site_symmetry_2
Sm1 O8 2.345(4) 1_455
Sm1 O5 2.369(4) .
Sm1 O3 2.372(4) 2_665
Sm1 O4 2.394(4) 6_556
Sm1 O9 2.449(4) 5_666
Sm1 O2 2.455(4) 1_455
Sm1 O9 2.511(4) .
Sm1 O2 2.709(4) 5_666
Sm1 Sm1 3.9454(5) 5_666
Zn1 O6 1.929(4) .
Zn1 O7 1.942(5) .
Zn1 O1 1.946(4) .
Zn1 O9 1.973(4) .
O9 Sm1 2.449(4) 5_666
O5 C10 1.252(7) .
O1 C1 1.269(7) .
O6 C10 1.259(7) .
C13 C12 1.392(7) 8_575
C13 C12 1.392(7) .
C13 C14 1.508(12) .
C10 C11 1.494(8) .
C15 C11 1.400(7) 8_575
C15 C11 1.400(7) .
C11 C12 1.386(8) .
O7 C16 1.273(8) .
C18 C17 1.382(7) 8_575
C18 C17 1.382(7) .
C16 O8 1.254(7) .
C16 C17 1.481(8) .
C1 O2 1.284(7) .
C1 C2 1.484(8) .
C19 C17 1.384(8) .
C19 C20 1.394(9) .
C2 C9 1.385(8) .
C2 C3 1.390(8) .
C20 C19 1.394(9) 8_575
C20 C21 1.54(3) .
C20 C21' 1.59(3) .
O8 Sm1 2.345(4) 1_655
O2 Sm1 2.455(4) 1_655
O2 Sm1 2.709(4) 5_666
C9 C7 1.391(8) .
C3 C4 1.392(8) .
C7 C6 1.396(8) .
C7 C8 1.495(8) .
C4 C6 1.382(8) .
C4 C5 1.513(9) .
C8 O4 1.262(7) .
C8 O3 1.265(7) .
O3 Sm1 2.372(4) 2_664
O4 Sm1 2.394(4) 6_656
